data_4114102
loop_
_publ_author_name
'Takashi Ooi'
'Ryoji Goto'
'Keiji Maruoka'

_publ_contact_author_email ' maruoka@kuchem.kyoto-u.ac.jp'
_publ_contact_author_fax ' +81-75-753-4000 '
_publ_contact_author_name ' Keiji Maruoka'
_publ_contact_author_phone ' +81-75-753-4041 '
_publ_section_title
;
 Fluorotetraphenylbismuth: A New Reagent for Efficient Regioselective
 \a-Phenylation of Carbonyl Compounds
;
_journal_name_full 'Journal of the American Chemical Society'
_journal_page_first 10494
_journal_page_last 10495
_journal_paper_doi 10.1021/ja030150k
_journal_volume 125
_journal_year 2003
_chemical_formula_moiety 'C24 H20 Bi F '
_chemical_formula_sum 'C24 H20 Bi F'
_chemical_formula_weight 536.40
_space_group_IT_number 2
_symmetry_cell_setting triclinic
_symmetry_Int_Tables_number 2
_symmetry_space_group_name_Hall '-P 1'
_symmetry_space_group_name_H-M 'P -1'
_audit_creation_date 'Fri Jun  6 03:23:27 2003'
_audit_creation_method 'by teXsan'
_cell_angle_alpha 107.336(5)
_cell_angle_beta 90.416(8)
_cell_angle_gamma 113.695(5)
_cell_formula_units_Z 2
_cell_length_a 9.431(2)
_cell_length_b 10.027(2)
_cell_length_c 11.824(1)
_cell_measurement_reflns_used 5133
_cell_measurement_temperature 123.2
_cell_measurement_theta_max 25.0
_cell_measurement_theta_min 1.8
_cell_volume 967.0(3)
_computing_cell_refinement PROCESS-AUTO
_computing_data_collection PROCESS-AUTO
_computing_data_reduction 'teXsan Ver. 1.11'
_computing_publication_material 'teXsan Ver. 1.11'
_computing_structure_refinement 'teXsan Ver. 1.10'
_computing_structure_solution SIR88
_diffrn_detector_area_resol_mean 5.00
_diffrn_measured_fraction_theta_full 0.9850
_diffrn_measured_fraction_theta_max 0.9850
_diffrn_measurement_device_type 'Rigaku RAXIS-RAPID Imaging Plate'
_diffrn_measurement_method \w
_diffrn_radiation_type 'Mo K\a'
_diffrn_radiation_wavelength 0.7107
_diffrn_reflns_av_R_equivalents 0.063
_diffrn_reflns_limit_h_max 12
_diffrn_reflns_limit_h_min -12
_diffrn_reflns_limit_k_max 13
_diffrn_reflns_limit_k_min -11
_diffrn_reflns_limit_l_max 14
_diffrn_reflns_limit_l_min -15
_diffrn_reflns_number 8872
_diffrn_reflns_theta_full 27.48
_diffrn_reflns_theta_max 27.48
_exptl_absorpt_coefficient_mu 9.113
_exptl_absorpt_correction_T_max 0.235
_exptl_absorpt_correction_T_min 0.092
_exptl_absorpt_correction_type integration
_exptl_absorpt_process_details '(Higashi, 1999)'
_exptl_crystal_colour colorless
_exptl_crystal_density_diffrn 1.842
_exptl_crystal_description prism
_exptl_crystal_size_max 0.400
_exptl_crystal_size_mid 0.400
_exptl_crystal_size_min 0.200
_refine_diff_density_max 1.01
_refine_diff_density_min -2.49
_refine_ls_extinction_method none
_refine_ls_goodness_of_fit_ref 1.134
_refine_ls_hydrogen_treatment noref
_refine_ls_number_parameters 235
_refine_ls_number_reflns 4342
_refine_ls_R_factor_gt 0.0321
_refine_ls_shift/su_max 0.0141
_refine_ls_structure_factor_coef Fsqd
_refine_ls_weighting_details 'w = 1/[\s^2^(Fo^2^) + (0.05000(Max(Fo^2^,0) + 2Fc^2^)/3)^2^]'
_refine_ls_weighting_scheme calc
_refine_ls_wR_factor_ref 0.0904
_reflns_number_gt 3916
_reflns_number_total 4342
_reflns_threshold_expression F^2^>2.0\s(F^2^)
_cod_data_source_file ja030150k.cif
_cod_data_source_block goto2415
_cod_original_sg_symbol_H-M 'P -1 '
_cod_original_formula_sum 'C24 H20 Bi F '
_cod_database_code 4114102

loop_
_symmetry_equiv_pos_as_xyz
x,y,z
-x,-y,-z

loop_
_atom_site_label
_atom_site_type_symbol
_atom_site_fract_x
_atom_site_fract_y
_atom_site_fract_z
_atom_site_U_iso_or_equiv
_atom_site_adp_type
_atom_site_occupancy
_atom_site_calc_flag
Bi(1) Bi 0.16169(2) -0.54818(2) 0.23203(2) 0.01359(6) Uani 1.00 d
F(1) F 0.4174(4) -0.4627(5) 0.2826(3) 0.0235(9) Uani 1.00 d
C(1) C 0.1462(7) -0.6523(7) 0.3750(5) 0.019(1) Uani 1.00 d
C(2) C 0.2810(8) -0.6177(7) 0.4480(5) 0.019(1) Uani 1.00 d
C(3) C 0.2683(8) -0.6855(7) 0.5349(5) 0.022(2) Uani 1.00 d
C(4) C 0.1229(8) -0.7861(8) 0.5487(5) 0.023(2) Uani 1.00 d
C(5) C -0.0097(8) -0.8215(8) 0.4760(6) 0.026(2) Uani 1.00 d
C(6) C 0.0024(8) -0.7522(8) 0.3868(6) 0.024(2) Uani 1.00 d
C(7) C -0.0986(7) -0.6375(7) 0.1777(5) 0.017(1) Uani 1.00 d
C(8) C -0.1917(7) -0.5991(7) 0.2613(6) 0.022(1) Uani 1.00 d
C(9) C -0.3516(7) -0.6577(7) 0.2280(6) 0.023(2) Uani 1.00 d
C(10) C -0.4191(7) -0.7545(8) 0.1143(7) 0.028(2) Uani 1.00 d
C(11) C -0.3269(8) -0.7914(8) 0.0294(6) 0.027(2) Uani 1.00 d
C(12) C -0.1668(7) -0.7319(7) 0.0631(6) 0.020(1) Uani 1.00 d
C(13) C 0.2131(6) -0.6683(6) 0.0603(5) 0.014(1) Uani 1.00 d
C(14) C 0.1707(7) -0.8248(7) 0.0276(5) 0.019(1) Uani 1.00 d
C(15) C 0.2077(8) -0.8988(7) -0.0806(6) 0.023(2) Uani 1.00 d
C(16) C 0.2831(8) -0.8195(8) -0.1530(6) 0.023(2) Uani 1.00 d
C(17) C 0.3266(8) -0.6624(8) -0.1200(6) 0.024(2) Uani 1.00 d
C(18) C 0.2896(8) -0.5874(7) -0.0125(6) 0.023(2) Uani 1.00 d
C(19) C 0.2240(7) -0.3013(7) 0.2685(5) 0.018(1) Uani 1.00 d
C(20) C 0.1122(8) -0.2621(8) 0.2309(5) 0.022(2) Uani 1.00 d
C(21) C 0.1481(9) -0.1085(9) 0.2488(6) 0.029(2) Uani 1.00 d
C(22) C 0.2938(10) 0.0037(7) 0.3025(6) 0.031(2) Uani 1.00 d
C(23) C 0.4045(9) -0.0376(8) 0.3421(7) 0.033(2) Uani 1.00 d
C(24) C 0.3699(8) -0.1896(8) 0.3251(6) 0.027(2) Uani 1.00 d
H(1) H 0.3808 -0.5480 0.4375 0.0220 Uiso 1.00 calc
H(2) H 0.3600 -0.6620 0.5865 0.0250 Uiso 1.00 calc
H(3) H 0.1145 -0.8323 0.6097 0.0270 Uiso 1.00 calc
H(4) H -0.1097 -0.8929 0.4860 0.0314 Uiso 1.00 calc
H(5) H -0.0893 -0.7740 0.3364 0.0278 Uiso 1.00 calc
H(6) H -0.1441 -0.5337 0.3414 0.0263 Uiso 1.00 calc
H(7) H -0.4146 -0.6290 0.2856 0.0278 Uiso 1.00 calc
H(8) H -0.5305 -0.7960 0.0930 0.0344 Uiso 1.00 calc
H(9) H -0.3736 -0.8592 -0.0515 0.0341 Uiso 1.00 calc
H(10) H -0.1017 -0.7562 0.0055 0.0248 Uiso 1.00 calc
H(11) H 0.1167 -0.8809 0.0785 0.0235 Uiso 1.00 calc
H(12) H 0.1792 -1.0080 -0.1038 0.0279 Uiso 1.00 calc
H(13) H 0.3092 -0.8709 -0.2264 0.0282 Uiso 1.00 calc
H(14) H 0.3795 -0.6058 -0.1708 0.0283 Uiso 1.00 calc
H(15) H 0.3176 -0.4787 0.0114 0.0271 Uiso 1.00 calc
H(16) H 0.0109 -0.3407 0.1923 0.0282 Uiso 1.00 calc
H(17) H 0.0699 -0.0802 0.2243 0.0349 Uiso 1.00 calc
H(18) H 0.3193 0.1101 0.3138 0.0383 Uiso 1.00 calc
H(19) H 0.5064 0.0413 0.3821 0.0388 Uiso 1.00 calc
H(20) H 0.4459 -0.2184 0.3516 0.0336 Uiso 1.00 calc

loop_
_atom_site_aniso_label
_atom_site_aniso_U_11
_atom_site_aniso_U_22
_atom_site_aniso_U_33
_atom_site_aniso_U_12
_atom_site_aniso_U_13
_atom_site_aniso_U_23
Bi(1) 0.0109(1) 0.0169(1) 0.0134(1) 0.00659(8) 0.00229(7) 0.00445(8)
F(1) 0.009(2) 0.034(2) 0.025(2) 0.007(2) 0.001(1) 0.009(2)
C(1) 0.020(3) 0.023(3) 0.016(3) 0.015(2) -0.001(2) 0.003(2)
C(2) 0.023(3) 0.017(3) 0.020(3) 0.010(2) 0.011(2) 0.010(2)
C(3) 0.027(3) 0.024(3) 0.019(3) 0.015(3) 0.000(2) 0.009(2)
C(4) 0.034(4) 0.024(3) 0.020(3) 0.016(3) 0.007(3) 0.015(3)
C(5) 0.027(3) 0.026(3) 0.022(3) 0.011(3) 0.006(3) 0.004(3)
C(6) 0.021(3) 0.027(3) 0.022(3) 0.011(3) 0.003(2) 0.008(3)
C(7) 0.010(3) 0.018(3) 0.019(3) 0.006(2) -0.002(2) -0.001(2)
C(8) 0.015(3) 0.022(3) 0.024(3) 0.006(2) 0.007(2) 0.004(2)
C(9) 0.018(3) 0.022(3) 0.030(3) 0.009(2) 0.006(3) 0.009(3)
C(10) 0.012(3) 0.026(3) 0.044(4) 0.007(3) -0.001(3) 0.010(3)
C(11) 0.018(3) 0.027(3) 0.026(3) 0.006(3) -0.010(3) 0.000(3)
C(12) 0.019(3) 0.021(3) 0.023(3) 0.012(2) 0.002(2) 0.006(2)
C(13) 0.010(2) 0.017(3) 0.015(2) 0.008(2) 0.001(2) 0.003(2)
C(14) 0.015(3) 0.021(3) 0.023(3) 0.009(2) 0.003(2) 0.008(2)
C(15) 0.022(3) 0.019(3) 0.028(3) 0.009(2) 0.002(3) 0.005(3)
C(16) 0.022(3) 0.026(3) 0.021(3) 0.012(3) 0.007(2) 0.004(2)
C(17) 0.028(3) 0.027(3) 0.020(3) 0.009(3) 0.007(3) 0.012(3)
C(18) 0.024(3) 0.019(3) 0.028(3) 0.008(2) 0.008(3) 0.014(3)
C(19) 0.021(3) 0.020(3) 0.012(2) 0.010(2) 0.002(2) 0.001(2)
C(20) 0.026(3) 0.024(3) 0.020(3) 0.014(3) 0.005(2) 0.008(2)
C(21) 0.033(4) 0.034(4) 0.027(3) 0.021(3) 0.015(3) 0.011(3)
C(22) 0.053(5) 0.015(3) 0.033(4) 0.018(3) 0.014(3) 0.011(3)
C(23) 0.035(4) 0.018(3) 0.033(4) 0.003(3) -0.001(3) 0.004(3)
C(24) 0.024(3) 0.023(3) 0.032(3) 0.008(3) -0.003(3) 0.005(3)

loop_
_atom_type_symbol
_atom_type_description
_atom_type_scat_dispersion_real
_atom_type_scat_dispersion_imag
_atom_type_scat_source
C C 0.003 0.002
;International Tables for Crystallography
(1992, Vol. C, Tables 4.2.6.8 and 6.1.1.1)
;
H H 0.000 0.000
;International Tables for Crystallography
(1992, Vol. C, Table 6.1.1.2)
;
F F 0.017 0.010
;International Tables for Crystallography
(1992, Vol. C, Tables 4.2.6.8 and 6.1.1.1)
;
Bi Bi -4.108 10.257
;International Tables for Crystallography
(1992, Vol. C, Tables 4.2.6.8 and 6.1.1.1)
;

loop_
_geom_angle_atom_site_label_1
_geom_angle_atom_site_label_2
_geom_angle_atom_site_label_3
_geom_angle
_geom_angle_publ_flag
F(1) Bi(1) C(1) 83.6(2) yes
F(1) Bi(1) C(7) 179.1(2) yes
F(1) Bi(1) C(13) 81.9(2) yes
F(1) Bi(1) C(19) 82.5(2) yes
C(1) Bi(1) C(7) 96.8(2) yes
C(1) Bi(1) C(13) 116.2(2) yes
C(1) Bi(1) C(19) 123.2(2) yes
C(7) Bi(1) C(13) 97.2(2) yes
C(7) Bi(1) C(19) 97.9(2) yes
C(13) Bi(1) C(19) 115.8(2) yes
Bi(1) C(1) C(2) 120.1(5) yes
Bi(1) C(1) C(6) 118.0(4) yes
C(2) C(1) C(6) 121.9(6) yes
C(1) C(2) C(3) 118.9(6) yes
C(2) C(3) C(4) 119.9(6) yes
C(3) C(4) C(5) 121.2(5) yes
C(4) C(5) C(6) 119.2(6) yes
C(1) C(6) C(5) 118.9(6) yes
Bi(1) C(7) C(8) 120.2(4) yes
Bi(1) C(7) C(12) 120.3(4) yes
C(8) C(7) C(12) 119.5(5) yes
C(7) C(8) C(9) 119.8(6) yes
C(8) C(9) C(10) 120.3(6) yes
C(9) C(10) C(11) 120.4(6) yes
C(10) C(11) C(12) 119.0(6) yes
C(7) C(12) C(11) 121.0(6) yes
Bi(1) C(13) C(14) 119.7(4) yes
Bi(1) C(13) C(18) 120.0(4) yes
C(14) C(13) C(18) 120.3(6) yes
C(13) C(14) C(15) 118.9(6) yes
C(14) C(15) C(16) 121.0(6) yes
C(15) C(16) C(17) 120.1(6) yes
C(16) C(17) C(18) 119.3(6) yes
C(13) C(18) C(17) 120.3(6) yes
Bi(1) C(19) C(20) 117.5(4) yes
Bi(1) C(19) C(24) 121.7(4) yes
C(20) C(19) C(24) 120.8(6) yes
C(19) C(20) C(21) 119.4(6) yes
C(20) C(21) C(22) 120.5(6) yes
C(21) C(22) C(23) 119.4(6) yes
C(22) C(23) C(24) 120.6(6) yes
C(19) C(24) C(23) 119.3(6) yes

loop_
_geom_bond_atom_site_label_1
_geom_bond_atom_site_label_2
_geom_bond_distance
_geom_bond_publ_flag
Bi(1) F(1) 2.218(3) yes
Bi(1) C(1) 2.214(6) yes
Bi(1) C(7) 2.260(6) yes
Bi(1) C(13) 2.199(6) yes
Bi(1) C(19) 2.202(6) yes
C(1) C(2) 1.390(8) yes
C(1) C(6) 1.362(9) yes
C(2) C(3) 1.372(8) yes
C(3) C(4) 1.384(10) yes
C(4) C(5) 1.369(9) yes
C(5) C(6) 1.408(9) yes
C(7) C(8) 1.398(8) yes
C(7) C(12) 1.371(8) yes
C(8) C(9) 1.384(9) yes
C(9) C(10) 1.367(10) yes
C(10) C(11) 1.40(1) yes
C(11) C(12) 1.385(9) yes
C(13) C(14) 1.379(8) yes
C(13) C(18) 1.369(8) yes
C(14) C(15) 1.399(9) yes
C(15) C(16) 1.352(9) yes
C(16) C(17) 1.384(9) yes
C(17) C(18) 1.397(9) yes
C(19) C(20) 1.377(8) yes
C(19) C(24) 1.377(9) yes
C(20) C(21) 1.384(10) yes
C(21) C(22) 1.37(1) yes
C(22) C(23) 1.39(1) yes
C(23) C(24) 1.374(9) yes

loop_
_geom_contact_atom_site_label_1
_geom_contact_atom_site_label_2
_geom_contact_distance
_geom_contact_site_symmetry_2
F(1) C(3) 3.179(7) 2_646
F(1) C(17) 3.189(8) 2_645
F(1) C(9) 3.418(7) 1_655
C(3) C(8) 3.473(9) 2_546
C(3) C(9) 3.516(9) 2_546
C(3) C(22) 3.582(9) 1_545
C(4) C(20) 3.483(9) 2_546
C(4) C(5) 3.555(9) 2_536
C(4) C(21) 3.579(10) 2_546
C(5) C(20) 3.552(9) 2_546
C(12) C(20) 3.505(9) 2_545
C(12) C(21) 3.594(9) 2_545
C(14) C(14) 3.56(1) 2_535
C(17) C(18) 3.482(10) 2_645

loop_
_geom_torsion_atom_site_label_1
_geom_torsion_atom_site_label_2
_geom_torsion_atom_site_label_3
_geom_torsion_atom_site_label_4
_geom_torsion
_geom_torsion_publ_flag
Bi(1) C(1) C(2) C(3) -179.1(4) yes
Bi(1) C(1) C(6) C(5) 179.0(5) yes
Bi(1) C(7) C(8) C(9) -178.3(5) yes
Bi(1) C(7) C(12) C(11) 178.0(5) yes
Bi(1) C(13) C(14) C(15) -178.5(4) yes
Bi(1) C(13) C(18) C(17) 178.1(5) yes
Bi(1) C(19) C(20) C(21) -178.1(5) yes
Bi(1) C(19) C(24) C(23) 177.9(5) yes
F(1) Bi(1) C(1) C(2) 7.4(5) yes
F(1) Bi(1) C(1) C(6) -171.3(5) yes
F(1) Bi(1) C(7) C(8) 175(11) yes
F(1) Bi(1) C(7) C(12) -3(11) yes
F(1) Bi(1) C(13) C(14) 105.6(4) yes
F(1) Bi(1) C(13) C(18) -73.1(5) yes
F(1) Bi(1) C(19) C(20) 167.1(5) yes
F(1) Bi(1) C(19) C(24) -11.9(5) yes
C(1) Bi(1) C(7) C(8) 59.1(5) yes
C(1) Bi(1) C(7) C(12) -119.7(5) yes
C(1) Bi(1) C(13) C(14) 27.0(5) yes
C(1) Bi(1) C(13) C(18) -151.7(5) yes
C(1) Bi(1) C(19) C(20) -115.6(5) yes
C(1) Bi(1) C(19) C(24) 65.3(6) yes
C(1) C(2) C(3) C(4) -0.1(9) yes
C(1) C(6) C(5) C(4) 0.3(10) yes
C(2) C(1) Bi(1) C(7) -173.4(5) yes
C(2) C(1) Bi(1) C(13) 85.0(5) yes
C(2) C(1) Bi(1) C(19) -69.3(5) yes
C(2) C(1) C(6) C(5) 0.4(10) yes
C(2) C(3) C(4) C(5) 0.9(10) yes
C(3) C(2) C(1) C(6) -0.5(9) yes
C(3) C(4) C(5) C(6) 0(1) yes
C(6) C(1) Bi(1) C(7) 7.9(5) yes
C(6) C(1) Bi(1) C(13) -93.6(5) yes
C(6) C(1) Bi(1) C(19) 112.0(5) yes
C(7) Bi(1) C(13) C(14) -74.3(5) yes
C(7) Bi(1) C(13) C(18) 107.0(5) yes
C(7) Bi(1) C(19) C(20) -12.1(5) yes
C(7) Bi(1) C(19) C(24) 168.8(5) yes
C(7) C(8) C(9) C(10) 0(1) yes
C(7) C(12) C(11) C(10) 0(1) yes
C(8) C(7) Bi(1) C(13) 176.7(5) yes
C(8) C(7) Bi(1) C(19) -65.9(5) yes
C(8) C(7) C(12) C(11) -0.9(10) yes
C(8) C(9) C(10) C(11) -2(1) yes
C(9) C(8) C(7) C(12) 0.6(10) yes
C(9) C(10) C(11) C(12) 1(1) yes
C(12) C(7) Bi(1) C(13) -2.2(5) yes
C(12) C(7) Bi(1) C(19) 115.3(5) yes
C(13) Bi(1) C(19) C(20) 89.9(5) yes
C(13) Bi(1) C(19) C(24) -89.1(5) yes
C(13) C(14) C(15) C(16) -0.3(9) yes
C(13) C(18) C(17) C(16) 0.9(10) yes
C(14) C(13) Bi(1) C(19) -176.8(4) yes
C(14) C(13) C(18) C(17) -0.6(9) yes
C(14) C(15) C(16) C(17) 0.7(10) yes
C(15) C(14) C(13) C(18) 0.2(9) yes
C(15) C(16) C(17) C(18) -1.0(10) yes
C(18) C(13) Bi(1) C(19) 4.5(5) yes
C(19) C(20) C(21) C(22) 0(1) yes
C(19) C(24) C(23) C(22) 0(1) yes
C(20) C(19) C(24) C(23) -1(1) yes
C(20) C(21) C(22) C(23) -1(1) yes
C(21) C(20) C(19) C(24) 1.0(10) yes
C(21) C(22) C(23) C(24) 1(1) yes
C(21) C(22) C(23) C(24) 1(1) yes
